data_7008223
loop_
_publ_author_name
'Bowmaker, Graham A.'
'Assadollahzadeh, Behnam'
'Brodie, Andrew M.'
'Ainscough, Eric W.'
'Freeman, Graham H.'
'Jameson, Geoffrey B.'

_publ_section_title
;
 Structural and spectroscopic studies on mercury(II) tribenzylphosphine
 complexes.
;
_journal_issue 9
_journal_name_full 'Dalton transactions (Cambridge, England : 2003)'
_journal_page_first 1602
_journal_page_last 1612
_journal_paper_doi 10.1039/b419253b
_journal_year 2005
_chemical_formula_sum 'C42 H42 Hg N2 O6 P2'
_chemical_formula_weight 933.31
_chemical_name_systematic
;
?
;
_space_group_IT_number 14
_symmetry_cell_setting monoclinic
_symmetry_space_group_name_Hall '-P 2ybc'
_symmetry_space_group_name_H-M 'P 1 21/c 1'
_atom_sites_solution_hydrogens geom
_atom_sites_solution_primary direct
_atom_sites_solution_secondary difmap
_audit_creation_method SHELXL-97
_cell_angle_alpha 90.00
_cell_angle_beta 97.2250(10)
_cell_angle_gamma 90.00
_cell_formula_units_Z 8
_cell_length_a 27.52790(10)
_cell_length_b 14.5154(2)
_cell_length_c 19.5340(3)
_cell_measurement_reflns_used 15298
_cell_measurement_temperature 150(2)
_cell_measurement_theta_max 26.20
_cell_measurement_theta_min 2.05
_cell_volume 7743.39(16)
_computing_cell_refinement 'Siemens SMART (Siemens, 1995)'
_computing_data_collection 'Siemens SMART (Siemens, 1995)'
_computing_data_reduction 'Siemens SAINT (Siemens, 1995)'
_computing_molecular_graphics 'Siemens SHELXTL (Siemens, 1994)'
_computing_publication_material 'SHELXL-97 (Sheldrick, 1997)'
_computing_structure_refinement 'SHELXL-97 (Sheldrick, 1997)'
_computing_structure_solution 'SHELXS-97 (Sheldrick, 1990)'
_diffrn_ambient_temperature 150(2)
_diffrn_measured_fraction_theta_full 0.984
_diffrn_measured_fraction_theta_max 0.984
_diffrn_measurement_device_type 'Siemens SMART'
_diffrn_measurement_method 'Area dectector /w scans'
_diffrn_radiation_monochromator graphite
_diffrn_radiation_source 'fine-focus sealed tube'
_diffrn_radiation_type MoK\a
_diffrn_radiation_wavelength 0.71073
_diffrn_reflns_av_R_equivalents 0.0665
_diffrn_reflns_av_sigmaI/netI 0.0504
_diffrn_reflns_limit_h_max 33
_diffrn_reflns_limit_h_min -33
_diffrn_reflns_limit_k_max 17
_diffrn_reflns_limit_k_min -17
_diffrn_reflns_limit_l_max 24
_diffrn_reflns_limit_l_min -23
_diffrn_reflns_number 70267
_diffrn_reflns_theta_full 26.20
_diffrn_reflns_theta_max 26.20
_diffrn_reflns_theta_min 2.05
_exptl_absorpt_coefficient_mu 4.108
_exptl_absorpt_correction_T_max 0.6841
_exptl_absorpt_correction_T_min 0.3531
_exptl_absorpt_correction_type multi-scan
_exptl_absorpt_process_details 'blessing, Acta Cryst., (1995) A51, 33-38'
_exptl_crystal_colour colourless
_exptl_crystal_density_diffrn 1.601
_exptl_crystal_density_method 'not measured'
_exptl_crystal_description prism
_exptl_crystal_F_000 3728
_exptl_crystal_size_max 0.32
_exptl_crystal_size_mid 0.18
_exptl_crystal_size_min 0.10
_refine_diff_density_max 1.915
_refine_diff_density_min -1.492
_refine_diff_density_rms 0.114
_refine_ls_extinction_method none
_refine_ls_goodness_of_fit_ref 1.103
_refine_ls_hydrogen_treatment constr
_refine_ls_matrix_type full
_refine_ls_number_parameters 955
_refine_ls_number_reflns 15298
_refine_ls_number_restraints 0
_refine_ls_restrained_S_all 1.103
_refine_ls_R_factor_all 0.0540
_refine_ls_R_factor_gt 0.0352
_refine_ls_shift/su_max 0.002
_refine_ls_shift/su_mean 0.000
_refine_ls_structure_factor_coef Fsqd
_refine_ls_weighting_details 'calc w=1/[\s^2^(Fo^2^)+(0.0262P)^2^+6.4527P] where P=(Fo^2^+2Fc^2^)/3'
_refine_ls_weighting_scheme calc
_refine_ls_wR_factor_gt 0.0704
_refine_ls_wR_factor_ref 0.0773
_reflns_number_gt 12196
_reflns_number_total 15298
_reflns_threshold_expression >2sigma(I)
_cod_data_source_file b419253b.txt
_cod_data_source_block 2_nitrate
_cod_original_sg_symbol_H-M P2(1)/c
_cod_database_code 7008223

loop_
_symmetry_equiv_pos_as_xyz
'x, y, z'
'-x, y+1/2, -z+1/2'
'-x, -y, -z'
'x, -y-1/2, z-1/2'

loop_
_atom_site_label
_atom_site_type_symbol
_atom_site_fract_x
_atom_site_fract_y
_atom_site_fract_z
_atom_site_U_iso_or_equiv
_atom_site_adp_type
_atom_site_occupancy
_atom_site_symmetry_multiplicity
_atom_site_calc_flag
_atom_site_refinement_flags
_atom_site_disorder_assembly
_atom_site_disorder_group
Hg1 Hg 0.390890(6) 0.945792(11) 0.222387(9) 0.02256(5) Uani 1 1 d . . .
P1 P 0.33204(4) 1.00901(8) 0.29247(6) 0.0224(2) Uani 1 1 d . . .
P2 P 0.45928(4) 0.84857(7) 0.20392(6) 0.0216(2) Uani 1 1 d . . .
N1 N 0.43774(17) 1.1335(3) 0.2768(3) 0.0445(12) Uani 1 1 d . . .
O1 O 0.41276(17) 1.1199(3) 0.2186(2) 0.0589(11) Uani 1 1 d . . .
O2 O 0.46406(14) 1.0702(3) 0.3041(2) 0.0547(11) Uani 1 1 d . . .
O3 O 0.43504(16) 1.2080(3) 0.3068(3) 0.0712(15) Uani 1 1 d . . .
N2 N 0.31600(17) 0.9891(3) 0.0900(2) 0.0392(11) Uani 1 1 d . . .
O4 O 0.36209(13) 0.9960(3) 0.10287(19) 0.0421(9) Uani 1 1 d . . .
O5 O 0.29319(14) 0.9490(3) 0.1315(2) 0.0528(11) Uani 1 1 d . . .
O6 O 0.29539(17) 1.0214(3) 0.0349(2) 0.0688(14) Uani 1 1 d . . .
C11 C 0.28478(16) 0.9254(3) 0.3051(3) 0.0289(11) Uani 1 1 d . . .
H11A H 0.2670 0.9459 0.3434 0.035 Uiso 1 1 calc R . .
H11B H 0.2610 0.9219 0.2627 0.035 Uiso 1 1 calc R . .
C12 C 0.30618(15) 0.8315(3) 0.3213(2) 0.0254(10) Uani 1 1 d . . .
C13 C 0.31963(16) 0.8024(3) 0.3889(3) 0.0289(11) Uani 1 1 d . . .
H13A H 0.3134 0.8412 0.4260 0.035 Uiso 1 1 calc R . .
C14 C 0.34195(17) 0.7181(3) 0.4029(3) 0.0321(11) Uani 1 1 d . . .
H14A H 0.3514 0.6998 0.4493 0.038 Uiso 1 1 calc R . .
C15 C 0.35064(16) 0.6603(3) 0.3497(3) 0.0312(11) Uani 1 1 d . . .
H15A H 0.3661 0.6024 0.3593 0.037 Uiso 1 1 calc R . .
C16 C 0.33658(17) 0.6875(3) 0.2822(3) 0.0319(11) Uani 1 1 d . . .
H16A H 0.3421 0.6478 0.2453 0.038 Uiso 1 1 calc R . .
C17 C 0.31442(16) 0.7727(3) 0.2682(2) 0.0258(10) Uani 1 1 d . . .
H17A H 0.3048 0.7906 0.2217 0.031 Uiso 1 1 calc R . .
C21 C 0.30367(16) 1.1169(3) 0.2580(3) 0.0267(10) Uani 1 1 d . . .
H21A H 0.3195 1.1689 0.2851 0.032 Uiso 1 1 calc R . .
H21B H 0.3106 1.1243 0.2098 0.032 Uiso 1 1 calc R . .
C22 C 0.24900(17) 1.1236(3) 0.2590(3) 0.0279(11) Uani 1 1 d . . .
C23 C 0.22857(18) 1.1374(3) 0.3197(3) 0.0365(12) Uani 1 1 d . . .
H23A H 0.2492 1.1393 0.3625 0.044 Uiso 1 1 calc R . .
C24 C 0.17805(19) 1.1488(3) 0.3184(3) 0.0427(14) Uani 1 1 d . . .
H24A H 0.1643 1.1569 0.3602 0.051 Uiso 1 1 calc R . .
C25 C 0.14832(19) 1.1481(3) 0.2563(3) 0.0451(15) Uani 1 1 d . . .
H25A H 0.1140 1.1565 0.2552 0.054 Uiso 1 1 calc R . .
C26 C 0.16804(19) 1.1352(3) 0.1960(3) 0.0439(14) Uani 1 1 d . . .
H26A H 0.1474 1.1356 0.1532 0.053 Uiso 1 1 calc R . .
C27 C 0.21805(17) 1.1216(3) 0.1974(3) 0.0332(12) Uani 1 1 d . . .
H27A H 0.2312 1.1108 0.1554 0.040 Uiso 1 1 calc R . .
C31 C 0.36574(17) 1.0313(3) 0.3783(2) 0.0291(11) Uani 1 1 d . . .
H31C H 0.3723 0.9714 0.4019 0.035 Uiso 1 1 calc R . .
H31D H 0.3978 1.0586 0.3720 0.035 Uiso 1 1 calc R . .
C32 C 0.34122(16) 1.0935(3) 0.4252(2) 0.0272(10) Uani 1 1 d . . .
C33 C 0.31041(18) 1.0588(3) 0.4702(3) 0.0312(11) Uani 1 1 d . . .
H33A H 0.3038 0.9946 0.4703 0.037 Uiso 1 1 calc R . .
C34 C 0.2892(2) 1.1154(3) 0.5148(3) 0.0409(13) Uani 1 1 d . . .
H34A H 0.2678 1.0907 0.5447 0.049 Uiso 1 1 calc R . .
C35 C 0.29953(19) 1.2089(3) 0.5154(3) 0.0383(13) Uani 1 1 d . . .
H35A H 0.2860 1.2481 0.5470 0.046 Uiso 1 1 calc R . .
C36 C 0.32931(18) 1.2456(3) 0.4706(3) 0.0349(12) Uani 1 1 d . . .
H36A H 0.3355 1.3100 0.4706 0.042 Uiso 1 1 calc R . .
C37 C 0.35022(17) 1.1881(3) 0.4255(2) 0.0294(11) Uani 1 1 d . . .
H37A H 0.3707 1.2134 0.3946 0.035 Uiso 1 1 calc R . .
C41 C 0.46645(16) 0.7623(3) 0.2730(2) 0.0240(10) Uani 1 1 d . . .
H41A H 0.4344 0.7323 0.2756 0.029 Uiso 1 1 calc R . .
H41B H 0.4896 0.7142 0.2612 0.029 Uiso 1 1 calc R . .
C42 C 0.48498(16) 0.8019(3) 0.3426(2) 0.0232(10) Uani 1 1 d . . .
C43 C 0.45269(17) 0.8371(3) 0.3847(2) 0.0292(11) Uani 1 1 d . . .
H43A H 0.4186 0.8378 0.3687 0.035 Uiso 1 1 calc R . .
C44 C 0.4692(2) 0.8715(4) 0.4498(3) 0.0421(13) Uani 1 1 d . . .
H44A H 0.4465 0.8947 0.4783 0.051 Uiso 1 1 calc R . .
C45 C 0.5186(2) 0.8719(4) 0.4728(3) 0.0488(15) Uani 1 1 d . . .
H45A H 0.5301 0.8962 0.5170 0.059 Uiso 1 1 calc R . .
C46 C 0.5512(2) 0.8371(4) 0.4316(3) 0.0471(15) Uani 1 1 d . . .
H46A H 0.5852 0.8369 0.4476 0.057 Uiso 1 1 calc R . .
C47 C 0.53461(18) 0.8025(3) 0.3670(3) 0.0358(12) Uani 1 1 d . . .
H47A H 0.5574 0.7787 0.3389 0.043 Uiso 1 1 calc R . .
C51 C 0.51741(15) 0.9108(3) 0.2110(2) 0.0257(10) Uani 1 1 d . . .
H51A H 0.5169 0.9593 0.2466 0.031 Uiso 1 1 calc R . .
H51B H 0.5440 0.8674 0.2276 0.031 Uiso 1 1 calc R . .
C52 C 0.52978(16) 0.9555(3) 0.1454(2) 0.0243(10) Uani 1 1 d . . .
C53 C 0.55961(16) 0.9095(3) 0.1041(3) 0.0319(11) Uani 1 1 d . . .
H53A H 0.5698 0.8482 0.1155 0.038 Uiso 1 1 calc R . .
C54 C 0.57459(18) 0.9515(3) 0.0470(3) 0.0357(12) Uani 1 1 d . . .
H54A H 0.5952 0.9195 0.0196 0.043 Uiso 1 1 calc R . .
C55 C 0.55955(19) 1.0398(3) 0.0300(3) 0.0380(13) Uani 1 1 d . . .
H55A H 0.5704 1.0692 -0.0088 0.046 Uiso 1 1 calc R . .
C56 C 0.52881(19) 1.0859(3) 0.0690(3) 0.0362(12) Uani 1 1 d . . .
H56A H 0.5178 1.1463 0.0564 0.043 Uiso 1 1 calc R . .
C57 C 0.51401(17) 1.0436(3) 0.1266(3) 0.0301(11) Uani 1 1 d . . .
H57A H 0.4928 1.0753 0.1533 0.036 Uiso 1 1 calc R . .
C61 C 0.45358(17) 0.7832(3) 0.1233(2) 0.0291(11) Uani 1 1 d . . .
H61A H 0.4500 0.8267 0.0839 0.035 Uiso 1 1 calc R . .
H61B H 0.4839 0.7471 0.1212 0.035 Uiso 1 1 calc R . .
C62 C 0.41024(17) 0.7187(3) 0.1165(2) 0.0266(10) Uani 1 1 d . . .
C63 C 0.36298(18) 0.7509(3) 0.0988(2) 0.0341(12) Uani 1 1 d . . .
H63A H 0.3579 0.8147 0.0899 0.041 Uiso 1 1 calc R . .
C64 C 0.3233(2) 0.6927(4) 0.0939(3) 0.0432(14) Uani 1 1 d . . .
H64A H 0.2913 0.7165 0.0819 0.052 Uiso 1 1 calc R . .
C65 C 0.3301(2) 0.5992(4) 0.1066(3) 0.0447(14) Uani 1 1 d . . .
H65A H 0.3028 0.5587 0.1040 0.054 Uiso 1 1 calc R . .
C66 C 0.3767(2) 0.5661(3) 0.1228(3) 0.0423(14) Uani 1 1 d . . .
H66A H 0.3817 0.5020 0.1306 0.051 Uiso 1 1 calc R . .
C67 C 0.41686(18) 0.6246(3) 0.1281(2) 0.0314(11) Uani 1 1 d . . .
H67A H 0.4489 0.6004 0.1397 0.038 Uiso 1 1 calc R . .
Hg1A Hg 0.125896(6) 0.524136(11) 0.283626(9) 0.02344(5) Uani 1 1 d . . .
P1A P 0.19188(4) 0.49346(8) 0.37599(6) 0.0231(3) Uani 1 1 d . . .
P2A P 0.05733(4) 0.61737(7) 0.23271(6) 0.0214(2) Uani 1 1 d . . .
N1A N 0.06594(15) 0.3391(3) 0.3019(2) 0.0343(10) Uani 1 1 d . . .
O1A O 0.10705(12) 0.3549(2) 0.28140(18) 0.0365(8) Uani 1 1 d . . .
O2A O 0.04075(13) 0.4057(2) 0.31780(19) 0.0423(9) Uani 1 1 d . . .
O3A O 0.05139(13) 0.2588(2) 0.3071(2) 0.0461(10) Uani 1 1 d . . .
O6A O 0.20400(15) 0.5144(3) 0.1050(2) 0.0501(10) Uani 1 1 d . . .
N2A N 0.18708(16) 0.5187(3) 0.1600(2) 0.0367(10) Uani 1 1 d . . .
O4A O 0.14611(13) 0.4782(3) 0.16587(19) 0.0424(9) Uani 1 1 d . . .
O5A O 0.20768(14) 0.5626(2) 0.2106(2) 0.0452(9) Uani 1 1 d . . .
C11A C -0.00167(15) 0.5575(3) 0.2180(2) 0.0232(10) Uani 1 1 d . . .
H11C H -0.0048 0.5172 0.2581 0.028 Uiso 1 1 calc R . .
H11D H -0.0282 0.6038 0.2156 0.028 Uiso 1 1 calc R . .
C12A C -0.00898(17) 0.4994(3) 0.1530(2) 0.0257(10) Uani 1 1 d . . .
C13A C -0.04949(18) 0.5164(3) 0.1042(3) 0.0355(12) Uani 1 1 d . . .
H13B H -0.0711 0.5658 0.1108 0.043 Uiso 1 1 calc R . .
C14A C -0.0582(2) 0.4612(4) 0.0461(3) 0.0500(16) Uani 1 1 d . . .
H14B H -0.0861 0.4727 0.0132 0.060 Uiso 1 1 calc R . .
C15A C -0.0273(2) 0.3904(4) 0.0354(3) 0.0478(15) Uani 1 1 d . . .
H15B H -0.0337 0.3526 -0.0044 0.057 Uiso 1 1 calc R . .
C16A C 0.0133(2) 0.3742(3) 0.0829(3) 0.0413(13) Uani 1 1 d . . .
H16B H 0.0350 0.3254 0.0753 0.050 Uiso 1 1 calc R . .
C17A C 0.02294(18) 0.4282(3) 0.1414(3) 0.0313(11) Uani 1 1 d . . .
H17B H 0.0512 0.4168 0.1736 0.038 Uiso 1 1 calc R . .
C21A C 0.06295(18) 0.6709(3) 0.1491(2) 0.0295(11) Uani 1 1 d . . .
H21C H 0.0734 0.6231 0.1179 0.035 Uiso 1 1 calc R . .
H21D H 0.0302 0.6929 0.1290 0.035 Uiso 1 1 calc R . .
C22A C 0.09827(16) 0.7503(3) 0.1512(2) 0.0245(10) Uani 1 1 d . . .
C23A C 0.08301(18) 0.8393(3) 0.1652(2) 0.0286(11) Uani 1 1 d . . .
H23B H 0.0505 0.8494 0.1749 0.034 Uiso 1 1 calc R . .
C24A C 0.1151(2) 0.9132(3) 0.1650(3) 0.0356(12) Uani 1 1 d . . .
H24B H 0.1044 0.9735 0.1746 0.043 Uiso 1 1 calc R . .
C25A C 0.1625(2) 0.8996(4) 0.1507(3) 0.0401(13) Uani 1 1 d . . .
H25B H 0.1844 0.9500 0.1505 0.048 Uiso 1 1 calc R . .
C26A C 0.17740(18) 0.8120(4) 0.1370(3) 0.0378(12) Uani 1 1 d . . .
H26B H 0.2100 0.8020 0.1274 0.045 Uiso 1 1 calc R . .
C27A C 0.14574(17) 0.7378(3) 0.1371(2) 0.0318(11) Uani 1 1 d . . .
H27B H 0.1568 0.6778 0.1272 0.038 Uiso 1 1 calc R . .
C31A C 0.04869(17) 0.7108(3) 0.2927(2) 0.0235(10) Uani 1 1 d . . .
H31A H 0.0781 0.7506 0.2980 0.028 Uiso 1 1 calc R . .
H31B H 0.0204 0.7489 0.2734 0.028 Uiso 1 1 calc R . .
C32A C 0.03994(16) 0.6753(3) 0.3623(2) 0.0236(10) Uani 1 1 d . . .
C33A C 0.07712(17) 0.6753(3) 0.4168(2) 0.0270(10) Uani 1 1 d . . .
H33B H 0.1088 0.6963 0.4098 0.032 Uiso 1 1 calc R . .
C34A C 0.06891(18) 0.6451(3) 0.4814(3) 0.0325(11) Uani 1 1 d . . .
H34B H 0.0947 0.6468 0.5186 0.039 Uiso 1 1 calc R . .
C35A C 0.0234(2) 0.6125(3) 0.4919(3) 0.0389(13) Uani 1 1 d . . .
H35B H 0.0178 0.5917 0.5363 0.047 Uiso 1 1 calc R . .
C36A C -0.0140(2) 0.6102(4) 0.4376(3) 0.0409(13) Uani 1 1 d . . .
H36B H -0.0451 0.5864 0.4445 0.049 Uiso 1 1 calc R . .
C37A C -0.00614(17) 0.6425(3) 0.3736(3) 0.0310(11) Uani 1 1 d . . .
H37B H -0.0323 0.6425 0.3368 0.037 Uiso 1 1 calc R . .
C41A C 0.23670(16) 0.5865(3) 0.3799(3) 0.0285(10) Uani 1 1 d . . .
H41C H 0.2628 0.5747 0.4187 0.034 Uiso 1 1 calc R . .
H41D H 0.2521 0.5867 0.3368 0.034 Uiso 1 1 calc R . .
C42A C 0.21463(15) 0.6805(3) 0.3896(2) 0.0247(10) Uani 1 1 d . . .
C43A C 0.21574(17) 0.7181(3) 0.4549(3) 0.0317(11) Uani 1 1 d . . .
H43B H 0.2290 0.6835 0.4941 0.038 Uiso 1 1 calc R . .
C44A C 0.19747(19) 0.8065(4) 0.4635(3) 0.0388(13) Uani 1 1 d . . .
H44B H 0.1982 0.8319 0.5084 0.047 Uiso 1 1 calc R . .
C45A C 0.17832(18) 0.8569(3) 0.4066(3) 0.0402(13) Uani 1 1 d . . .
H45B H 0.1660 0.9172 0.4123 0.048 Uiso 1 1 calc R . .
C46A C 0.17707(17) 0.8200(3) 0.3413(3) 0.0368(12) Uani 1 1 d . . .
H46B H 0.1637 0.8548 0.3023 0.044 Uiso 1 1 calc R . .
C47A C 0.19528(16) 0.7325(3) 0.3324(3) 0.0301(11) Uani 1 1 d . . .
H47B H 0.1946 0.7077 0.2873 0.036 Uiso 1 1 calc R . .
C51A C 0.22627(17) 0.3870(3) 0.3693(2) 0.0290(11) Uani 1 1 d . . .
H51C H 0.2479 0.3776 0.4132 0.035 Uiso 1 1 calc R . .
H51D H 0.2028 0.3350 0.3639 0.035 Uiso 1 1 calc R . .
C52A C 0.25726(16) 0.3837(3) 0.3106(2) 0.0241(10) Uani 1 1 d . . .
C53A C 0.30586(17) 0.4107(3) 0.3204(3) 0.0308(11) Uani 1 1 d . . .
H53B H 0.3197 0.4338 0.3640 0.037 Uiso 1 1 calc R . .
C54A C 0.33440(18) 0.4043(4) 0.2674(3) 0.0369(12) Uani 1 1 d . . .
H54B H 0.3677 0.4232 0.2745 0.044 Uiso 1 1 calc R . .
C55A C 0.31458(19) 0.3703(3) 0.2037(3) 0.0357(12) Uani 1 1 d . . .
H55B H 0.3341 0.3651 0.1671 0.043 Uiso 1 1 calc R . .
C56A C 0.26590(18) 0.3440(3) 0.1942(3) 0.0330(11) Uani 1 1 d . . .
H56B H 0.2520 0.3209 0.1506 0.040 Uiso 1 1 calc R . .
C57A C 0.23725(17) 0.3506(3) 0.2470(2) 0.0287(11) Uani 1 1 d . . .
H57B H 0.2038 0.3326 0.2397 0.034 Uiso 1 1 calc R . .
C61A C 0.17278(18) 0.4871(3) 0.4622(2) 0.0309(11) Uani 1 1 d . . .
H61C H 0.2010 0.5029 0.4967 0.037 Uiso 1 1 calc R . .
H61D H 0.1468 0.5335 0.4658 0.037 Uiso 1 1 calc R . .
C62A C 0.15368(17) 0.3929(3) 0.4790(2) 0.0285(11) Uani 1 1 d . . .
C63A C 0.10629(18) 0.3668(4) 0.4574(3) 0.0383(12) Uani 1 1 d . . .
H63B H 0.0841 0.4099 0.4340 0.046 Uiso 1 1 calc R . .
C64A C 0.0905(2) 0.2786(4) 0.4692(3) 0.0510(16) Uani 1 1 d . . .
H64B H 0.0577 0.2613 0.4531 0.061 Uiso 1 1 calc R . .
C65A C 0.1219(2) 0.2151(4) 0.5043(3) 0.0498(15) Uani 1 1 d . . .
H65B H 0.1109 0.1545 0.5126 0.060 Uiso 1 1 calc R . .
C66A C 0.1690(2) 0.2411(4) 0.5269(3) 0.0477(15) Uani 1 1 d . . .
H66B H 0.1909 0.1983 0.5513 0.057 Uiso 1 1 calc R . .
C67A C 0.1850(2) 0.3293(4) 0.5145(3) 0.0430(14) Uani 1 1 d . . .
H67B H 0.2178 0.3465 0.5304 0.052 Uiso 1 1 calc R . .

loop_
_atom_site_aniso_label
_atom_site_aniso_U_11
_atom_site_aniso_U_22
_atom_site_aniso_U_33
_atom_site_aniso_U_23
_atom_site_aniso_U_13
_atom_site_aniso_U_12
Hg1 0.02256(10) 0.01967(9) 0.02579(10) -0.00007(7) 0.00442(7) 0.00005(6)
P1 0.0210(6) 0.0210(6) 0.0261(7) 0.0030(5) 0.0060(5) 0.0012(4)
P2 0.0251(6) 0.0175(6) 0.0226(7) 0.0017(4) 0.0051(5) -0.0006(4)
N1 0.041(3) 0.039(3) 0.060(4) -0.015(2) 0.033(3) -0.020(2)
O1 0.081(3) 0.043(2) 0.053(3) -0.001(2) 0.011(2) -0.013(2)
O2 0.037(2) 0.058(3) 0.070(3) -0.014(2) 0.011(2) -0.008(2)
O3 0.084(3) 0.040(2) 0.103(4) -0.039(2) 0.060(3) -0.030(2)
N2 0.040(3) 0.034(2) 0.042(3) -0.004(2) -0.004(2) 0.006(2)
O4 0.038(2) 0.050(2) 0.037(2) 0.0081(17) 0.0019(17) 0.0000(17)
O5 0.047(2) 0.058(3) 0.055(3) -0.002(2) 0.012(2) -0.0099(19)
O6 0.072(3) 0.076(3) 0.050(3) 0.021(2) -0.026(2) 0.009(2)
C11 0.027(3) 0.028(3) 0.033(3) 0.008(2) 0.010(2) -0.0017(19)
C12 0.019(2) 0.023(2) 0.035(3) 0.003(2) 0.005(2) -0.0031(17)
C13 0.031(3) 0.023(2) 0.034(3) -0.001(2) 0.007(2) -0.0048(19)
C14 0.037(3) 0.027(3) 0.032(3) 0.007(2) 0.002(2) -0.007(2)
C15 0.028(3) 0.019(2) 0.046(3) 0.004(2) 0.001(2) -0.0048(18)
C16 0.030(3) 0.027(3) 0.039(3) -0.006(2) 0.005(2) -0.0023(19)
C17 0.027(3) 0.026(2) 0.025(3) 0.0016(19) 0.004(2) -0.0035(18)
C21 0.027(3) 0.018(2) 0.036(3) 0.0087(19) 0.009(2) 0.0050(17)
C22 0.032(3) 0.014(2) 0.039(3) 0.0039(19) 0.006(2) 0.0028(18)
C23 0.039(3) 0.026(3) 0.045(3) 0.003(2) 0.008(2) 0.006(2)
C24 0.040(3) 0.028(3) 0.064(4) -0.001(3) 0.021(3) 0.003(2)
C25 0.027(3) 0.028(3) 0.080(5) -0.007(3) 0.005(3) 0.001(2)
C26 0.033(3) 0.025(3) 0.070(4) -0.006(3) -0.007(3) -0.002(2)
C27 0.034(3) 0.021(2) 0.043(3) -0.004(2) 0.001(2) -0.0002(19)
C31 0.028(3) 0.026(3) 0.032(3) 0.008(2) 0.002(2) 0.0017(19)
C32 0.028(3) 0.031(3) 0.023(3) 0.003(2) 0.000(2) 0.0033(19)
C33 0.042(3) 0.023(2) 0.029(3) 0.005(2) 0.007(2) 0.005(2)
C34 0.059(4) 0.032(3) 0.036(3) 0.008(2) 0.022(3) 0.009(2)
C35 0.054(3) 0.028(3) 0.034(3) -0.002(2) 0.013(3) 0.015(2)
C36 0.044(3) 0.023(3) 0.036(3) 0.004(2) 0.001(2) 0.003(2)
C37 0.031(3) 0.029(3) 0.029(3) 0.002(2) 0.003(2) -0.0005(19)
C41 0.026(2) 0.018(2) 0.029(3) 0.0037(18) 0.006(2) 0.0026(17)
C42 0.025(2) 0.017(2) 0.028(3) 0.0064(18) 0.0047(19) 0.0019(17)
C43 0.032(3) 0.027(3) 0.028(3) 0.005(2) 0.003(2) 0.0068(19)
C44 0.058(4) 0.037(3) 0.031(3) 0.000(2) 0.004(3) 0.012(2)
C45 0.066(4) 0.045(3) 0.031(3) -0.002(3) -0.013(3) 0.003(3)
C46 0.046(4) 0.046(3) 0.044(4) 0.003(3) -0.014(3) 0.003(3)
C47 0.030(3) 0.042(3) 0.035(3) 0.006(2) 0.003(2) 0.003(2)
C51 0.018(2) 0.029(2) 0.030(3) 0.003(2) 0.0059(19) -0.0012(18)
C52 0.023(2) 0.022(2) 0.028(3) 0.0012(18) -0.0004(19) -0.0046(17)
C53 0.027(3) 0.033(3) 0.036(3) 0.009(2) 0.007(2) 0.005(2)
C54 0.030(3) 0.045(3) 0.034(3) 0.008(2) 0.008(2) 0.004(2)
C55 0.043(3) 0.041(3) 0.029(3) 0.013(2) -0.003(2) -0.015(2)
C56 0.047(3) 0.021(2) 0.037(3) 0.006(2) -0.011(2) -0.006(2)
C57 0.034(3) 0.022(2) 0.033(3) -0.003(2) -0.002(2) -0.0009(19)
C61 0.041(3) 0.026(3) 0.022(3) -0.0028(19) 0.009(2) -0.002(2)
C62 0.042(3) 0.021(2) 0.017(3) -0.0032(18) 0.006(2) -0.0022(19)
C63 0.046(3) 0.031(3) 0.023(3) -0.004(2) -0.003(2) 0.005(2)
C64 0.034(3) 0.061(4) 0.032(3) -0.016(3) -0.005(2) 0.003(3)
C65 0.047(4) 0.049(4) 0.039(3) -0.021(3) 0.008(3) -0.017(3)
C66 0.062(4) 0.025(3) 0.042(3) -0.009(2) 0.015(3) -0.009(2)
C67 0.042(3) 0.024(3) 0.028(3) -0.002(2) 0.003(2) 0.002(2)
Hg1A 0.02327(10) 0.02233(10) 0.02485(10) -0.00021(7) 0.00345(7) -0.00119(6)
P1A 0.0233(6) 0.0236(6) 0.0228(7) 0.0000(5) 0.0043(5) -0.0013(4)
P2A 0.0269(6) 0.0181(6) 0.0195(6) -0.0003(4) 0.0039(5) -0.0017(4)
N1A 0.034(2) 0.030(2) 0.037(3) 0.0070(19) -0.0041(19) -0.0076(18)
O1A 0.044(2) 0.0233(18) 0.044(2) 0.0031(15) 0.0099(17) -0.0026(15)
O2A 0.041(2) 0.035(2) 0.051(3) 0.0086(17) 0.0061(18) 0.0144(16)
O3A 0.048(2) 0.027(2) 0.062(3) 0.0068(17) 0.0006(19) -0.0181(16)
O6A 0.064(3) 0.062(3) 0.030(2) 0.0048(18) 0.0262(19) 0.012(2)
N2A 0.049(3) 0.029(2) 0.035(3) 0.010(2) 0.014(2) 0.014(2)
O4A 0.035(2) 0.061(3) 0.035(2) 0.0044(18) 0.0206(17) 0.0047(17)
O5A 0.060(3) 0.035(2) 0.040(2) 0.0014(17) 0.0044(19) 0.0044(18)
C11A 0.022(2) 0.020(2) 0.028(3) -0.0032(18) 0.0041(19) 0.0021(17)
C12A 0.033(3) 0.020(2) 0.024(3) -0.0017(18) 0.004(2) -0.0092(18)
C13A 0.034(3) 0.033(3) 0.038(3) 0.002(2) -0.002(2) -0.003(2)
C14A 0.060(4) 0.051(4) 0.034(3) 0.001(3) -0.011(3) -0.020(3)
C15A 0.081(5) 0.036(3) 0.028(3) -0.011(2) 0.010(3) -0.023(3)
C16A 0.066(4) 0.025(3) 0.036(3) -0.002(2) 0.020(3) -0.008(2)
C17A 0.044(3) 0.022(3) 0.029(3) -0.002(2) 0.006(2) -0.003(2)
C21A 0.042(3) 0.026(3) 0.021(3) 0.0034(19) 0.004(2) -0.001(2)
C22A 0.031(3) 0.028(2) 0.014(2) 0.0023(18) 0.0017(19) 0.0006(19)
C23A 0.035(3) 0.030(3) 0.022(3) 0.0020(19) 0.006(2) 0.003(2)
C24A 0.056(4) 0.022(2) 0.029(3) -0.001(2) 0.009(2) -0.001(2)
C25A 0.052(4) 0.036(3) 0.033(3) 0.003(2) 0.007(3) -0.015(2)
C26A 0.031(3) 0.048(3) 0.035(3) 0.008(2) 0.007(2) -0.001(2)
C27A 0.038(3) 0.030(3) 0.028(3) 0.006(2) 0.006(2) 0.009(2)
C31A 0.036(3) 0.014(2) 0.021(3) -0.0040(17) 0.003(2) 0.0006(17)
C32A 0.029(3) 0.020(2) 0.023(3) -0.0048(18) 0.007(2) 0.0020(18)
C33A 0.030(3) 0.027(2) 0.024(3) -0.0051(19) 0.006(2) 0.0000(19)
C34A 0.042(3) 0.032(3) 0.023(3) -0.005(2) 0.003(2) 0.005(2)
C35A 0.056(4) 0.035(3) 0.028(3) 0.001(2) 0.016(3) -0.005(2)
C36A 0.043(3) 0.041(3) 0.041(3) -0.008(2) 0.019(3) -0.014(2)
C37A 0.031(3) 0.037(3) 0.026(3) -0.009(2) 0.006(2) -0.003(2)
C41A 0.024(2) 0.032(3) 0.029(3) -0.003(2) 0.003(2) -0.0037(19)
C42A 0.018(2) 0.024(2) 0.032(3) -0.0034(19) 0.0025(19) -0.0078(17)
C43A 0.034(3) 0.034(3) 0.027(3) -0.002(2) 0.005(2) -0.007(2)
C44A 0.044(3) 0.042(3) 0.032(3) -0.008(2) 0.011(2) -0.009(2)
C45A 0.037(3) 0.025(3) 0.061(4) -0.004(3) 0.014(3) -0.003(2)
C46A 0.029(3) 0.034(3) 0.046(4) 0.009(2) 0.003(2) -0.007(2)
C47A 0.028(3) 0.032(3) 0.031(3) -0.003(2) 0.005(2) -0.012(2)
C51A 0.032(3) 0.026(3) 0.029(3) 0.003(2) 0.005(2) 0.0047(19)
C52A 0.029(3) 0.018(2) 0.026(3) 0.0057(18) 0.005(2) 0.0065(17)
C53A 0.032(3) 0.030(3) 0.029(3) 0.000(2) 0.002(2) 0.004(2)
C54A 0.023(3) 0.045(3) 0.043(3) 0.007(2) 0.005(2) 0.001(2)
C55A 0.044(3) 0.031(3) 0.036(3) 0.005(2) 0.020(2) 0.002(2)
C56A 0.049(3) 0.022(3) 0.028(3) -0.002(2) 0.007(2) -0.004(2)
C57A 0.032(3) 0.023(2) 0.032(3) 0.001(2) 0.005(2) -0.0021(19)
C61A 0.034(3) 0.035(3) 0.024(3) -0.001(2) 0.007(2) 0.005(2)
C62A 0.030(3) 0.038(3) 0.019(3) 0.000(2) 0.008(2) 0.002(2)
C63A 0.030(3) 0.054(3) 0.032(3) 0.003(2) 0.009(2) 0.000(2)
C64A 0.043(3) 0.068(4) 0.045(4) -0.009(3) 0.016(3) -0.020(3)
C65A 0.064(4) 0.042(3) 0.048(4) 0.001(3) 0.021(3) -0.013(3)
C66A 0.059(4) 0.043(3) 0.043(4) 0.014(3) 0.013(3) -0.003(3)
C67A 0.040(3) 0.050(3) 0.038(3) 0.008(3) -0.002(2) -0.006(2)

loop_
_atom_type_symbol
_atom_type_description
_atom_type_scat_dispersion_real
_atom_type_scat_dispersion_imag
_atom_type_scat_source
C C 0.0033 0.0016 'International Tables Vol C Tables 4.2.6.8 and 6.1.1.4'
H H 0.0000 0.0000 'International Tables Vol C Tables 4.2.6.8 and 6.1.1.4'
N N 0.0061 0.0033 'International Tables Vol C Tables 4.2.6.8 and 6.1.1.4'
O O 0.0106 0.0060 'International Tables Vol C Tables 4.2.6.8 and 6.1.1.4'
P P 0.1023 0.0942 'International Tables Vol C Tables 4.2.6.8 and 6.1.1.4'
Hg Hg -2.3894 9.2266 'International Tables Vol C Tables 4.2.6.8 and 6.1.1.4'

loop_
_geom_angle_atom_site_label_1
_geom_angle_atom_site_label_2
_geom_angle_atom_site_label_3
_geom_angle
_geom_angle_site_symmetry_1
_geom_angle_site_symmetry_3
_geom_angle_publ_flag
P2 Hg1 P1 153.18(4) . . ?
P2 Hg1 O4 101.19(9) . . ?
P1 Hg1 O4 105.23(9) . . ?
P2 Hg1 O1 112.07(10) . . ?
P1 Hg1 O1 79.76(10) . . ?
O4 Hg1 O1 74.64(13) . . ?
P2 Hg1 O2 87.00(8) . . ?
P1 Hg1 O2 85.63(8) . . ?
O4 Hg1 O2 115.86(12) . . ?
O1 Hg1 O2 44.77(13) . . ?
P2 Hg1 O5 124.91(8) . . ?
P1 Hg1 O5 73.66(8) . . ?
O4 Hg1 O5 44.66(11) . . ?
O1 Hg1 O5 99.21(13) . . ?
O2 Hg1 O5 141.88(12) . . ?
C11 P1 C21 109.9(2) . . ?
C11 P1 C31 106.3(2) . . ?
C21 P1 C31 109.0(2) . . ?
C11 P1 Hg1 111.30(16) . . ?
C21 P1 Hg1 113.47(15) . . ?
C31 P1 Hg1 106.52(16) . . ?
C51 P2 C61 107.5(2) . . ?
C51 P2 C41 105.7(2) . . ?
C61 P2 C41 105.6(2) . . ?
C51 P2 Hg1 113.03(15) . . ?
C61 P2 Hg1 116.59(16) . . ?
C41 P2 Hg1 107.65(15) . . ?
O3 N1 O2 120.4(6) . . ?
O3 N1 O1 120.2(6) . . ?
O2 N1 O1 119.3(5) . . ?
N1 O1 Hg1 103.1(3) . . ?
N1 O2 Hg1 84.3(3) . . ?
O5 N2 O6 122.2(5) . . ?
O5 N2 O4 119.2(4) . . ?
O6 N2 O4 118.6(5) . . ?
N2 O4 Hg1 111.0(3) . . ?
N2 O5 Hg1 84.5(3) . . ?
C12 C11 P1 111.5(3) . . ?
C17 C12 C13 118.3(4) . . ?
C17 C12 C11 119.9(4) . . ?
C13 C12 C11 121.8(4) . . ?
C14 C13 C12 121.0(5) . . ?
C15 C14 C13 120.3(5) . . ?
C14 C15 C16 119.3(4) . . ?
C15 C16 C17 120.2(5) . . ?
C12 C17 C16 120.8(4) . . ?
C22 C21 P1 115.3(3) . . ?
C27 C22 C23 118.3(5) . . ?
C27 C22 C21 119.5(4) . . ?
C23 C22 C21 122.1(4) . . ?
C22 C23 C24 120.7(5) . . ?
C25 C24 C23 119.7(5) . . ?
C26 C25 C24 120.2(5) . . ?
C25 C26 C27 120.2(5) . . ?
C22 C27 C26 120.9(5) . . ?
C32 C31 P1 116.5(3) . . ?
C33 C32 C37 118.4(4) . . ?
C33 C32 C31 121.6(4) . . ?
C37 C32 C31 120.0(4) . . ?
C34 C33 C32 121.6(5) . . ?
C33 C34 C35 119.0(5) . . ?
C36 C35 C34 120.8(5) . . ?
C35 C36 C37 119.8(5) . . ?
C36 C37 C32 120.4(5) . . ?
C42 C41 P2 113.4(3) . . ?
C43 C42 C47 118.2(4) . . ?
C43 C42 C41 120.5(4) . . ?
C47 C42 C41 121.3(4) . . ?
C42 C43 C44 121.1(5) . . ?
C45 C44 C43 119.8(5) . . ?
C46 C45 C44 119.9(5) . . ?
C45 C46 C47 120.2(5) . . ?
C46 C47 C42 120.9(5) . . ?
C52 C51 P2 115.8(3) . . ?
C57 C52 C53 118.5(4) . . ?
C57 C52 C51 121.6(4) . . ?
C53 C52 C51 119.8(4) . . ?
C54 C53 C52 121.0(5) . . ?
C55 C54 C53 119.7(5) . . ?
C54 C55 C56 120.3(5) . . ?
C55 C56 C57 119.8(5) . . ?
C52 C57 C56 120.7(5) . . ?
C62 C61 P2 112.3(3) . . ?
C63 C62 C67 118.1(4) . . ?
C63 C62 C61 121.3(4) . . ?
C67 C62 C61 120.6(4) . . ?
C64 C63 C62 121.6(5) . . ?
C63 C64 C65 120.0(5) . . ?
C66 C65 C64 119.0(5) . . ?
C65 C66 C67 121.2(5) . . ?
C66 C67 C62 120.1(5) . . ?
P2A Hg1A P1A 150.85(4) . . ?
P2A Hg1A O1A 112.93(8) . . ?
P1A Hg1A O1A 88.12(8) . . ?
P2A Hg1A O4A 91.32(9) . . ?
P1A Hg1A O4A 113.43(9) . . ?
O1A Hg1A O4A 78.14(12) . . ?
P2A Hg1A O5A 107.80(8) . . ?
P1A Hg1A O5A 81.10(8) . . ?
O1A Hg1A O5A 110.82(11) . . ?
O4A Hg1A O5A 47.22(11) . . ?
P2A Hg1A O2A 79.91(7) . . ?
P1A Hg1A O2A 104.90(7) . . ?
O1A Hg1A O2A 44.66(10) . . ?
O4A Hg1A O2A 108.33(11) . . ?
O5A Hg1A O2A 153.16(10) . . ?
C41A P1A C51A 106.0(2) . . ?
C41A P1A C61A 105.6(2) . . ?
C51A P1A C61A 103.6(2) . . ?
C41A P1A Hg1A 109.48(16) . . ?
C51A P1A Hg1A 116.56(16) . . ?
C61A P1A Hg1A 114.68(16) . . ?
C31A P2A C21A 106.8(2) . . ?
C31A P2A C11A 105.6(2) . . ?
C21A P2A C11A 103.5(2) . . ?
C31A P2A Hg1A 107.90(15) . . ?
C21A P2A Hg1A 116.90(16) . . ?
C11A P2A Hg1A 115.29(14) . . ?
O3A N1A O2A 120.7(4) . . ?
O3A N1A O1A 120.4(4) . . ?
O2A N1A O1A 118.9(4) . . ?
N1A O1A Hg1A 111.3(3) . . ?
N1A O2A Hg1A 85.2(3) . . ?
O6A N2A O5A 122.3(5) . . ?
O6A N2A O4A 119.3(5) . . ?
O5A N2A O4A 118.5(4) . . ?
N2A O4A Hg1A 104.9(3) . . ?
N2A O5A Hg1A 89.3(3) . . ?
C12A C11A P2A 114.7(3) . . ?
C17A C12A C13A 119.1(4) . . ?
C17A C12A C11A 121.9(4) . . ?
C13A C12A C11A 119.0(4) . . ?
C14A C13A C12A 120.0(5) . . ?
C15A C14A C13A 120.8(5) . . ?
C14A C15A C16A 119.5(5) . . ?
C15A C16A C17A 120.9(5) . . ?
C16A C17A C12A 119.6(5) . . ?
C22A C21A P2A 115.3(3) . . ?
C27A C22A C23A 118.4(4) . . ?
C27A C22A C21A 121.2(4) . . ?
C23A C22A C21A 120.3(4) . . ?
C24A C23A C22A 120.5(4) . . ?
C25A C24A C23A 120.4(5) . . ?
C26A C25A C24A 119.0(5) . . ?
C25A C26A C27A 121.1(5) . . ?
C22A C27A C26A 120.6(5) . . ?
C32A C31A P2A 112.0(3) . . ?
C33A C32A C37A 118.5(4) . . ?
C33A C32A C31A 120.7(4) . . ?
C37A C32A C31A 120.8(4) . . ?
C34A C33A C32A 120.9(4) . . ?
C35A C34A C33A 120.1(5) . . ?
C34A C35A C36A 119.8(5) . . ?
C37A C36A C35A 120.1(5) . . ?
C36A C37A C32A 120.5(5) . . ?
C42A C41A P1A 113.1(3) . . ?
C43A C42A C47A 119.1(4) . . ?
C43A C42A C41A 120.4(4) . . ?
C47A C42A C41A 120.4(4) . . ?
C42A C43A C44A 120.4(5) . . ?
C45A C44A C43A 119.9(5) . . ?
C44A C45A C46A 120.1(5) . . ?
C45A C46A C47A 120.3(5) . . ?
C46A C47A C42A 120.2(5) . . ?
C52A C51A P1A 115.3(3) . . ?
C57A C52A C53A 119.5(4) . . ?
C57A C52A C51A 119.6(4) . . ?
C53A C52A C51A 120.9(4) . . ?
C54A C53A C52A 120.6(5) . . ?
C53A C54A C55A 120.1(5) . . ?
C56A C55A C54A 119.0(5) . . ?
C57A C56A C55A 121.0(5) . . ?
C56A C57A C52A 119.8(4) . . ?
C62A C61A P1A 113.1(3) . . ?
C63A C62A C67A 118.5(5) . . ?
C63A C62A C61A 121.6(4) . . ?
C67A C62A C61A 119.8(4) . . ?
C62A C63A C64A 120.8(5) . . ?
C63A C64A C65A 120.6(5) . . ?
C66A C65A C64A 118.9(5) . . ?
C65A C66A C67A 120.5(5) . . ?
C66A C67A C62A 120.7(5) . . ?

loop_
_geom_bond_atom_site_label_1
_geom_bond_atom_site_label_2
_geom_bond_distance
_geom_bond_site_symmetry_2
_geom_bond_publ_flag
Hg1 P2 2.4159(11) . ?
Hg1 P1 2.4288(12) . ?
Hg1 O4 2.479(4) . ?
Hg1 O1 2.601(4) . ?
Hg1 O2 3.010(4) . ?
Hg1 O5 3.031(4) . ?
P1 C11 1.818(4) . ?
P1 C21 1.839(4) . ?
P1 C31 1.840(5) . ?
P2 C51 1.828(4) . ?
P2 C61 1.829(5) . ?
P2 C41 1.833(4) . ?
N1 O3 1.237(5) . ?
N1 O2 1.247(6) . ?
N1 O1 1.267(6) . ?
N2 O5 1.233(6) . ?
N2 O6 1.243(6) . ?
N2 O4 1.266(5) . ?
C11 C12 1.502(6) . ?
C12 C17 1.384(6) . ?
C12 C13 1.391(6) . ?
C13 C14 1.382(6) . ?
C14 C15 1.380(7) . ?
C15 C16 1.384(7) . ?
C16 C17 1.391(6) . ?
C21 C22 1.511(6) . ?
C22 C27 1.386(7) . ?
C22 C23 1.389(7) . ?
C23 C24 1.397(7) . ?
C24 C25 1.376(8) . ?
C25 C26 1.370(8) . ?
C26 C27 1.387(7) . ?
C31 C32 1.505(6) . ?
C32 C33 1.390(6) . ?
C32 C37 1.396(6) . ?
C33 C34 1.380(7) . ?
C34 C35 1.386(7) . ?
C35 C36 1.379(7) . ?
C36 C37 1.390(7) . ?
C41 C42 1.506(6) . ?
C42 C43 1.382(6) . ?
C42 C47 1.389(6) . ?
C43 C44 1.389(7) . ?
C44 C45 1.376(8) . ?
C45 C46 1.375(8) . ?
C46 C47 1.380(7) . ?
C51 C52 1.512(6) . ?
C52 C57 1.385(6) . ?
C52 C53 1.392(6) . ?
C53 C54 1.379(7) . ?
C54 C55 1.375(7) . ?
C55 C56 1.381(8) . ?
C56 C57 1.387(7) . ?
C61 C62 1.510(6) . ?
C62 C63 1.385(7) . ?
C62 C67 1.393(6) . ?
C63 C64 1.373(7) . ?
C64 C65 1.389(8) . ?
C65 C66 1.369(8) . ?
C66 C67 1.386(7) . ?
Hg1A P2A 2.4313(11) . ?
Hg1A P1A 2.4348(12) . ?
Hg1A O1A 2.510(3) . ?
Hg1A O4A 2.523(4) . ?
Hg1A O5A 2.868(4) . ?
Hg1A O2A 3.048(4) . ?
P1A C41A 1.824(5) . ?
P1A C51A 1.825(4) . ?
P1A C61A 1.828(5) . ?
P2A C31A 1.828(4) . ?
P2A C21A 1.832(5) . ?
P2A C11A 1.833(4) . ?
N1A O3A 1.240(5) . ?
N1A O2A 1.252(5) . ?
N1A O1A 1.268(5) . ?
O6A N2A 1.225(5) . ?
N2A O5A 1.250(6) . ?
N2A O4A 1.289(5) . ?
C11A C12A 1.516(6) . ?
C12A C17A 1.393(6) . ?
C12A C13A 1.395(7) . ?
C13A C14A 1.385(7) . ?
C14A C15A 1.367(8) . ?
C15A C16A 1.380(8) . ?
C16A C17A 1.384(7) . ?
C21A C22A 1.506(6) . ?
C22A C27A 1.381(6) . ?
C22A C23A 1.396(6) . ?
C23A C24A 1.390(7) . ?
C24A C25A 1.382(7) . ?
C25A C26A 1.373(7) . ?
C26A C27A 1.385(7) . ?
C31A C32A 1.501(6) . ?
C32A C33A 1.381(6) . ?
C32A C37A 1.398(6) . ?
C33A C34A 1.380(6) . ?
C34A C35A 1.378(7) . ?
C35A C36A 1.382(7) . ?
C36A C37A 1.378(7) . ?
C41A C42A 1.515(6) . ?
C42A C43A 1.384(6) . ?
C42A C47A 1.396(6) . ?
C43A C44A 1.397(7) . ?
C44A C45A 1.379(7) . ?
C45A C46A 1.379(7) . ?
C46A C47A 1.385(7) . ?
C51A C52A 1.514(6) . ?
C52A C57A 1.379(6) . ?
C52A C53A 1.384(6) . ?
C53A C54A 1.379(7) . ?
C54A C55A 1.384(7) . ?
C55A C56A 1.383(7) . ?
C56A C57A 1.379(7) . ?
C61A C62A 1.516(7) . ?
C62A C63A 1.373(7) . ?
C62A C67A 1.388(7) . ?
C63A C64A 1.382(8) . ?
C64A C65A 1.385(8) . ?
C65A C66A 1.370(8) . ?
C66A C67A 1.386(7) . ?
